data_4321907
loop_
_publ_author_name
'Gerard Roelfes'
'Marcel Lubben'
'Kui Chen'
'Raymond Y. N. Ho'
'Auke Meetsma'
'Susan Genseberger'
'Roel M. Hermant'
'Ronald Hage'
'Sanjay K. Mandal'
'Victor G. Young,'
'Yan Zang'
'Huub Kooijman'
'Anthony L. Spek'
'Lawrence Que,'
'Ben L. Feringa'

_publ_contact_author_address
;
     Crystal Structure Center,
     Chemical Physics,
     Materials Science Center,
     Groningen University,
     Nijenborgh 4,
     NL-9747 AG Groningen,
     The Netherlands.
;
_publ_contact_author_email A.Meetsma@fwn.rug.nl
_publ_contact_author_fax '+31 50 3634441'
_publ_contact_author_name
;
   Drs. A. Meetsma
;
_publ_contact_author_phone '+31 50 3634368'
_publ_section_title
;
 Iron Chemistry of a Pentadentate Ligand That Generates a Metastable
 FeIII-OOH Intermediate
;
_journal_name_full 'Inorganic Chemistry'
_journal_page_first 1929
_journal_page_last 1936
_journal_paper_doi 10.1021/ic980983p
_journal_volume 38
_journal_year 1999
_chemical_compound_source 'by syntheses'
_chemical_formula_moiety 'C25 H24 Fe N6, 2(Cl O4), C H4 O'
_chemical_formula_sum 'C26 H28 Cl2 Fe N6 O9'
_chemical_formula_weight 695.30
_chemical_name_systematic
;
 ?
;
_space_group_IT_number 14
_symmetry_cell_setting monoclinic
_symmetry_space_group_name_Hall '-P 2yn'
_symmetry_space_group_name_H-M 'P 1 21/n 1'
_cell_angle_alpha 90
_cell_angle_beta 95.928(8)
_cell_angle_gamma 90
_cell_formula_units_Z 4
_cell_length_a 12.191(1)
_cell_length_b 18.500(1)
_cell_length_c 13.015(1)
_cell_measurement_reflns_used 22
_cell_measurement_temperature 130
_cell_measurement_theta_max 18.71
_cell_measurement_theta_min 16.35
_cell_volume 2919.6(4)
_computing_cell_refinement 'SET4 (de Boer & Duisenberg, 1984)'
_computing_data_collection 'CAD4-UNIX Software Version 5.1, 1994'
_computing_data_reduction 'HELENA (Spek, 1993)'
_computing_molecular_graphics
;
 PLUTO (Meetsma, 1992) 
 ORTEP (Johnson, 1965)
 PLATON (Spek, 1994, 1996)
;
_computing_publication_material 'PLATON (Spek, 1990)'
_computing_structure_refinement 'Xtal3.2 (Hall,1992)'
_computing_structure_solution
;
 DIRDIF-92(Beurskens et al., 1993)
;
_diffrn_ambient_temperature 130
_diffrn_measurement_device_type
;
     Enraf Nonius CAD-4F diffractometer
;
_diffrn_measurement_method \w/2\q
_diffrn_radiation_detector
;
     scintillation NaI crystal with photomultiplier
;
_diffrn_radiation_monochromator 'perpendicular mounted graphite'
_diffrn_radiation_source 'fine focus sealed Philips Mo tube '
_diffrn_radiation_type 'Mo K\a'
_diffrn_radiation_wavelength .71073
_diffrn_reflns_av_R_equivalents 0.0328
_diffrn_reflns_av_sigmaI/netI 0.0209
_diffrn_reflns_limit_h_max 15
_diffrn_reflns_limit_h_min -1
_diffrn_reflns_limit_k_max 23
_diffrn_reflns_limit_k_min 0
_diffrn_reflns_limit_l_max 16
_diffrn_reflns_limit_l_min -16
_diffrn_reflns_number 7130
_diffrn_reflns_reduction_process
;
 Intensity data were corrected for Lorentz and polarization  effects, scale
 variation, but not for absorption and reduced to F~o~^2^
;
_diffrn_reflns_theta_max 26.50
_diffrn_reflns_theta_min 1.0
_diffrn_standards_decay_% 2.3
_diffrn_standards_interval_time 180
_diffrn_standards_number 3
_exptl_absorpt_coefficient_mu .76
_exptl_crystal_colour red
_exptl_crystal_density_diffrn 1.582
_exptl_crystal_density_meas ?
_exptl_crystal_description block
_exptl_crystal_F_000 1432
_exptl_crystal_size_max 0.48
_exptl_crystal_size_mid 0.35
_exptl_crystal_size_min 0.12
_refine_diff_density_max .74
_refine_diff_density_min -.65
_refine_ls_goodness_of_fit_ref 1.925
_refine_ls_hydrogen_treatment 'H-atom refinement with isotropic d.p. '
_refine_ls_matrix_type full
_refine_ls_number_parameters 503
_refine_ls_number_reflns 4543
_refine_ls_number_restraints 0
_refine_ls_R_factor_gt 0.046
_refine_ls_shift/su_mean 0.01
_refine_ls_structure_factor_coef F
_refine_ls_weighting_scheme unit
_refine_ls_wR_factor_gt 0.049
_reflns_number_gt 4543
_reflns_number_total 6021
_reflns_threshold_expression .gt.2.5sig(I)
_cod_data_source_file ic980983p_2.cif
_cod_data_source_block c25h24cl
_cod_depositor_comments
;
The following automatic conversions were performed:

'_exptl_crystal_density_meas' value 'Not Measured' was changed to '?'
- the value is perceived as not measured.

Automatic conversion script
Id: cif_fix_values 3008 2015-01-20 13:52:24Z robertas 

The following automatic conversions were performed:

'_refine_ls_weighting_scheme' value '1' was changed to 'unit'.

Automatic conversion script
Id: cif_fix_values 3143 2015-03-26 13:38:13Z robertas 
;
_cod_original_sg_symbol_H-M 'P 21/n'
_cod_database_code 4321907

loop_
_symmetry_equiv_pos_as_xyz
x,y,z
1/2-x,1/2+y,1/2-z
-x,-y,-z
1/2+x,1/2-y,1/2+z

loop_
_atom_site_aniso_label
_atom_site_aniso_U_11
_atom_site_aniso_U_22
_atom_site_aniso_U_33
_atom_site_aniso_U_23
_atom_site_aniso_U_13
_atom_site_aniso_U_12
Fe1 .0161(2) .0246(3) .0151(2) -.0007(2) -.0024(2) .0027(2)
N1 .0191(15) .0253(16) .0207(15) -.0027(12) -.0059(12) .0022(12)
N2 .0147(14) .0246(15) .0193(14) -.0006(12) -.0011(11) -.0006(11)
N3 .0193(15) .0292(17) .0176(14) -.0050(12) -.0035(12) .0026(12)
N4 .0179(14) .0304(16) .0158(13) -.0001(12) -.0037(11) .0028(13)
N5 .0179(14) .0337(18) .0188(14) -.0028(13) -.0005(11) .0064(13)
N6 .0192(15) .0235(17) .0212(15) .0017(12) .0000(11) .0018(12)
C1 .0181(16) .023(2) .0221(17) -.0012(14) .0015(13) -.0028(14)
C2 .0243(19) .039(2) .0189(18) -.0043(16) -.0032(14) -.0057(16)
C3 .026(2) .042(2) .0207(19) .0074(17) -.0058(15) -.0032(17)
C4 .0261(19) .025(2) .0275(19) .0050(15) -.0036(15) -.0002(15)
C5 .0175(17) .0252(18) .0191(17) -.0007(14) -.0026(13) -.0006(14)
C6 .0257(19) .0188(18) .0247(18) -.0024(14) -.0070(14) .0031(14)
C7 .0228(18) .029(2) .0173(17) -.0076(14) -.0071(14) .0043(15)
C8 .028(2) .033(2) .031(2) -.0122(17) -.0071(16) .0069(17)
C9 .026(2) .049(3) .037(2) -.017(2) -.0031(18) .0100(19)
C10 .026(2) .055(3) .025(2) -.0087(19) .0040(16) .0003(19)
C11 .0240(19) .041(3) .0187(17) -.0041(16) -.0008(14) .0007(16)
C12 .0237(19) .035(2) .0209(18) .0016(16) -.0021(14) .0022(16)
C13 .028(2) .043(2) .0239(19) -.0019(17) .0016(16) .0103(18)
C14 .023(2) .058(3) .032(2) .000(2) .0048(17) .0077(19)
C15 .0218(19) .046(3) .029(2) .0041(18) .0006(16) -.0068(18)
C16 .0212(18) .033(2) .0184(17) .0002(15) -.0050(14) -.0021(15)
C17 .0237(19) .031(2) .027(2) .0035(16) -.0024(15) -.0058(16)
C18 .030(2) .033(2) .0222(19) -.0085(16) -.0081(16) -.0017(17)
C19 .0148(17) .036(2) .0230(18) -.0047(16) -.0035(14) .0047(15)
C20 .0226(19) .051(3) .0214(19) -.0089(18) -.0068(15) .0073(18)
C21 .027(2) .070(3) .0198(19) -.004(2) -.0061(16) .013(2)
C22 .031(2) .057(3) .024(2) .012(2) .0013(17) .014(2)
C23 .0240(19) .037(2) .0242(19) .0036(17) .0029(15) .0087(17)
C24 .0218(18) .035(2) .0201(18) .0059(16) .0031(14) .0069(16)
C25 .035(2) .026(2) .043(3) .0044(19) .004(2) .0003(18)
Cl1 .0233(5) .0338(5) .0412(6) -.0049(4) .0006(4) -.0059(4)
O1 .0315(16) .0411(18) .063(2) .0175(16) .0049(15) .0042(14)
O2 .0345(17) .061(2) .059(2) .0071(18) .0078(15) .0142(16)
O3 .048(2) .063(2) .060(2) .0288(19) -.0044(17) -.0177(18)
O4 .054(2) .094(3) .087(3) -.053(3) -.005(2) -.010(2)
Cl2 .0366(9) .0292(8) .0277(8) -.0036(6) .0050(6) -.0016(6)
O5 .056(3) .028(3) .055(3) -.007(3) .005(3) .005(2)
O6 .035(2) .034(2) .043(2) .0027(17) .0124(17) -.0020(16)
O7 .088(4) .070(3) .026(2) -.011(2) .006(2) -.010(3)
O8 .042(3) .045(3) .058(4) -.001(2) -.007(2) -.012(2)
Cl2' .031(3) .042(4) .055(4) -.008(3) .006(3) .004(2)
O5' .055(12) .084(15) .12(2) -.035(14) .080(13) -.021(11)
O6' .110(17) .082(15) .076(14) .046(12) .014(12) .001(12)
O7' .063(11) .052(11) .102(15) -.026(10) .042(11) -.023(9)
O8' .062(12) .033(9) .028(8) .007(7) .014(7) -.001(8)

loop_
_atom_site_label
_atom_site_thermal_displace_type
_atom_site_fract_x
_atom_site_fract_y
_atom_site_fract_z
_atom_site_occupancy
_atom_site_U_iso_or_equiv
Fe1 Uani .54013(4) .23946(3) .37834(4) 1.000 .0189(1)
N1 Uani .4900(2) .13869(16) .3735(2) 1.000 .0223(9)
N2 Uani .6014(2) .21186(16) .5194(2) 1.000 .0197(8)
N3 Uani .6731(2) .19656(16) .3297(2) 1.000 .0224(9)
N4 Uani .3971(2) .26099(17) .4291(2) 1.000 .0217(8)
N5 Uani .4727(2) .24464(17) .2339(2) 1.000 .0236(9)
N6 Uani .5943(2) .33662(16) .3881(2) 1.000 .0214(9)
C1 Uani .6224(3) .2522(2) .6048(3) 1.000 .0211(10)
C2 Uani .6642(3) .2214(2) .6978(3) 1.000 .0278(11)
C3 Uani .6843(3) .1485(2) .7037(3) 1.000 .0301(11)
C4 Uani .6617(3) .1063(2) .6156(3) 1.000 .0266(11)
C5 Uani .6196(3) .14050(19) .5258(3) 1.000 .0209(10)
C6 Uani .5939(3) .1033(2) .4223(3) 1.000 .0237(11)
C7 Uani .6835(3) .1267(2) .3576(3) 1.000 .0237(11)
C8 Uani .7700(3) .0836(2) .3337(3) 1.000 .0314(12)
C9 Uani .8493(3) .1147(3) .2794(3) 1.000 .0378(14)
C10 Uani .8383(3) .1857(3) .2487(3) 1.000 .0352(14)
C11 Uani .7486(3) .2255(2) .2741(3) 1.000 .0281(13)
C12 Uani .3533(3) .3259(2) .4434(3) 1.000 .0268(11)
C13 Uani .2496(3) .3348(3) .4773(3) 1.000 .0317(11)
C14 Uani .1900(3) .2736(3) .4948(3) 1.000 .0375(14)
C15 Uani .2336(3) .2064(3) .4803(3) 1.000 .0324(14)
C16 Uani .3387(3) .2016(2) .4474(3) 1.000 .0247(11)
C17 Uani .3943(3) .1305(2) .4366(3) 1.000 .0276(11)
C18 Uani .4613(3) .1156(2) .2627(3) 1.000 .0292(11)
C19 Uani .4395(3) .1805(2) .1950(3) 1.000 .0250(11)
C20 Uani .3915(3) .1731(3) .0933(3) 1.000 .0323(13)
C21 Uani .3799(3) .2332(3) .0315(3) 1.000 .0395(14)
C22 Uani .4129(3) .2995(3) .0718(3) 1.000 .0374(14)
C23 Uani .4594(3) .3035(2) .1739(3) 1.000 .0284(11)
C24 Uani .6259(3) .3943(2) .3977(3) 1.000 .0256(11)
C25 Uani .6637(4) .4679(2) .4098(4) 1.000 .0347(14)
Cl1 Uani .13873(8) .03474(6) .20548(8) 1.000 .0330(3)
O1 Uani .0692(2) .06927(17) .1229(3) 1.000 .0452(10)
O2 Uani .2365(3) .0072(2) .1666(3) 1.000 .0513(11)
O3 Uani .0788(3) -.0232(2) .2449(3) 1.000 .0577(12)
O4 Uani .1685(3) .0873(3) .2827(3) 1.000 .0792(16)
Cl2 Uani .37387(12) .10368(7) .72888(10) .775(4) .0310(5)
O5 Uani .4352(3) .03958(13) .7069(3) .775(4) .0464(17)
O6 Uani .4166(3) .16488(11) .6782(3) .775(4) .0368(12)
O7 Uani .3855(3) .11508(19) .83733(11) .775(4) .0613(18)
O8 Uani .26196(15) .0928(3) .6905(3) .775(4) .0492(19)
Cl2' Uani .4008(4) .0766(3) .7679(5) .225(4) .043(2)
O5' Uani .2859(5) .0932(10) .7387(11) .225(4) .081(9)
O6' Uani .4095(12) .0205(6) .8446(9) .225(4) .089(9)
O7' Uani .4543(13) .1399(6) .8091(11) .225(4) .070(7)
O8' Uani .4475(12) .0520(7) .6788(8) .225(4) .040(6)
H1 Uiso .611(3) .3020(19) .593(3) 1.000 .009(8)
H2 Uiso .674(3) .254(2) .749(3) 1.000 .029(11)
H3 Uiso .713(4) .124(2) .767(4) 1.000 .042(13)
H4 Uiso .671(3) .050(2) .614(3) 1.000 .030(11)
H6 Uiso .591(3) .048(2) .427(3) 1.000 .026(10)
H8 Uiso .769(3) .030(2) .352(3) 1.000 .036(12)
H9 Uiso .909(4) .087(3) .261(4) 1.000 .048(14)
H10 Uiso .891(4) .209(2) .208(3) 1.000 .040(12)
H11 Uiso .740(3) .277(2) .257(3) 1.000 .013(9)
H12 Uiso .391(3) .367(2) .426(3) 1.000 .018(10)
H13 Uiso .226(4) .384(3) .485(3) 1.000 .040(13)
H14 Uiso .127(4) .283(3) .521(4) 1.000 .061(16)
H15 Uiso .200(3) .161(2) .493(3) 1.000 .026(10)
H20 Uiso .372(3) .127(2) .070(3) 1.000 .034(12)
H21 Uiso .353(4) .225(3) -.037(4) 1.000 .057(15)
H22 Uiso .408(4) .343(2) .035(3) 1.000 .035(12)
H23 Uiso .483(3) .3493(19) .206(3) 1.000 .011(8)
H171 Uiso .349(4) .090(2) .407(3) 1.000 .038(12)
H172 Uiso .417(4) .108(3) .502(4) 1.000 .060(15)
H181 Uiso .402(4) .081(3) .257(4) 1.000 .044(13)
H182 Uiso .525(4) .089(2) .237(3) 1.000 .036(12)
H251 Uiso .709(5) .475(3) .469(5) 1.000 .08(2)
H252 Uiso .603(4) .505(3) .416(4) 1.000 .046(13)
H253 Uiso .699(5) .489(3) .354(4) 1.000 .067(17)

loop_
_atom_type_symbol
_atom_type_description
_atom_type_scat_dispersion_real
_atom_type_scat_dispersion_imag
_atom_type_scat_source
O O .0106 .0060 'International Tables Vol C Tables 4.2.6.8 and 6.1.1.4'
N N .0061 .0033 'International Tables Vol C Tables 4.2.6.8 and 6.1.1.4'
Fe Fe .3463 .8444 'International Tables Vol C Tables 4.2.6.8 and 6.1.1.4'
Cl Cl .1484 .1585 'International Tables Vol C Tables 4.2.6.8 and 6.1.1.4'
H H .0000 .0000 'International Tables Vol C Tables 4.2.6.8 and 6.1.1.4'
C C .0033 .0016 'International Tables Vol C Tables 4.2.6.8 and 6.1.1.4'

loop_
_geom_angle_atom_site_label_1
_geom_angle_atom_site_label_2
_geom_angle_atom_site_label_3
_geom_angle
_geom_angle_site_symmetry_1
_geom_angle_site_symmetry_2
_geom_angle_site_symmetry_3
_geom_angle_publ_flag
N1 Fe1 N2 82.58(12) . . . yes
N1 Fe1 N3 82.56(11) . . . yes
N1 Fe1 N4 85.37(12) . . . yes
N1 Fe1 N5 85.29(12) . . . yes
N1 Fe1 N6 177.32(11) . . . yes
N2 Fe1 N3 87.12(11) . . . yes
N2 Fe1 N4 90.20(11) . . . yes
N2 Fe1 N5 167.71(13) . . . yes
N2 Fe1 N6 94.95(12) . . . yes
N3 Fe1 N4 167.87(13) . . . yes
N3 Fe1 N5 89.37(11) . . . yes
N3 Fe1 N6 96.32(12) . . . yes
N4 Fe1 N5 90.78(11) . . . yes
N4 Fe1 N6 95.69(12) . . . yes
N5 Fe1 N6 97.15(12) . . . yes
O3 Cl1 O4 111.4(2) . . . yes
O1 Cl1 O3 108.5(2) . . . yes
O1 Cl1 O4 108.1(2) . . . yes
O1 Cl1 O2 109.8(2) . . . yes
O2 Cl1 O4 109.4(2) . . . yes
O2 Cl1 O3 109.6(2) . . . yes
O5 Cl2 O7 108.5(2) . . . yes
O5 Cl2 O6 109.7(2) . . . yes
O6 Cl2 O7 109.6(2) . . . yes
O6 Cl2 O8 109.4(3) . . . yes
O5 Cl2 O8 108.2(3) . . . yes
O7 Cl2 O8 111.4(2) . . . yes
O5' Cl2' O7' 108.6(10) . . . yes
O5' Cl2' O8' 108.2(9) . . . yes
O5' Cl2' O6' 109.6(9) . . . yes
O6' Cl2' O7' 109.6(8) . . . yes
O6' Cl2' O8' 109.2(8) . . . yes
O7' Cl2' O8' 111.5(9) . . . yes
Fe1 N1 C6 98.85(19) . . . yes
Fe1 N1 C17 109.6(2) . . . yes
Fe1 N1 C18 109.9(2) . . . yes
C17 N1 C18 112.2(3) . . . yes
C6 N1 C17 113.1(3) . . . yes
C6 N1 C18 112.4(3) . . . yes
Fe1 N2 C1 130.4(3) . . . yes
Fe1 N2 C5 110.9(2) . . . yes
C1 N2 C5 118.7(3) . . . yes
Fe1 N3 C7 111.0(2) . . . yes
C7 N3 C11 118.6(3) . . . yes
Fe1 N3 C11 130.3(2) . . . yes
Fe1 N4 C16 113.5(2) . . . yes
C12 N4 C16 118.9(3) . . . yes
Fe1 N4 C12 127.6(2) . . . yes
C19 N5 C23 119.1(3) . . . yes
Fe1 N5 C19 113.4(2) . . . yes
Fe1 N5 C23 127.4(3) . . . yes
Fe1 N6 C24 177.4(3) . . . yes
N2 C1 C2 121.1(3) . . . yes
C1 C2 C3 120.0(4) . . . no
C2 C3 C4 119.1(4) . . . no
C3 C4 C5 117.7(3) . . . no
N2 C5 C6 112.0(3) . . . yes
N2 C5 C4 123.3(3) . . . yes
C4 C5 C6 124.7(3) . . . no
N1 C6 C7 105.4(3) . . . yes
C5 C6 C7 105.7(3) . . . no
N1 C6 C5 105.4(3) . . . yes
N3 C7 C8 123.1(3) . . . yes
N3 C7 C6 111.9(3) . . . yes
C6 C7 C8 124.9(3) . . . no
C7 C8 C9 117.7(4) . . . no
C8 C9 C10 119.6(4) . . . no
C9 C10 C11 119.6(4) . . . no
N3 C11 C10 121.3(4) . . . yes
N4 C12 C13 122.7(4) . . . yes
C12 C13 C14 117.9(4) . . . no
C13 C14 C15 120.2(4) . . . no
C14 C15 C16 118.7(4) . . . no
N4 C16 C15 121.5(4) . . . yes
C15 C16 C17 121.7(4) . . . no
N4 C16 C17 116.7(3) . . . yes
N1 C17 C16 110.4(3) . . . yes
N1 C18 C19 110.2(3) . . . yes
N5 C19 C18 117.4(3) . . . yes
C18 C19 C20 120.7(4) . . . no
N5 C19 C20 121.8(4) . . . yes
C19 C20 C21 118.9(4) . . . no
C20 C21 C22 119.4(4) . . . no
C21 C22 C23 119.0(4) . . . no
N5 C23 C22 121.7(4) . . . yes
N6 C24 C25 178.9(4) . . . yes
C2 C1 H1 125(2) . . . no
N2 C1 H1 113(2) . . . no
C1 C2 H2 112(2) . . . no
C3 C2 H2 128(2) . . . no
C2 C3 H3 124(2) . . . no
C4 C3 H3 117(2) . . . no
C3 C4 H4 124(2) . . . no
C5 C4 H4 118(2) . . . no
C5 C6 H6 114(2) . . . no
N1 C6 H6 115(2) . . . no
C7 C6 H6 111(2) . . . no
C7 C8 H8 119(2) . . . no
C9 C8 H8 123(2) . . . no
C8 C9 H9 120(3) . . . no
C10 C9 H9 120(3) . . . no
C11 C10 H10 118(2) . . . no
C9 C10 H10 122(2) . . . no
N3 C11 H11 117(2) . . . no
C10 C11 H11 122(2) . . . no
N4 C12 H12 119(2) . . . no
C13 C12 H12 118(2) . . . no
C12 C13 H13 116(3) . . . no
C14 C13 H13 126(3) . . . no
C15 C14 H14 126(4) . . . no
C13 C14 H14 113(4) . . . no
C14 C15 H15 126(2) . . . no
C16 C15 H15 115(2) . . . no
N1 C17 H171 107(3) . . . no
C16 C17 H172 113(3) . . . no
H171 C17 H172 97(4) . . . no
N1 C17 H172 111(3) . . . no
C16 C17 H171 118(3) . . . no
C19 C18 H181 114(3) . . . no
N1 C18 H181 111(3) . . . no
N1 C18 H182 110(2) . . . no
H181 C18 H182 104(4) . . . no
C19 C18 H182 107(2) . . . no
C19 C20 H20 118(2) . . . no
C21 C20 H20 123(2) . . . no
C22 C21 H21 125(3) . . . no
C20 C21 H21 116(3) . . . no
C21 C22 H22 125(2) . . . no
C23 C22 H22 116(2) . . . no
N5 C23 H23 116(2) . . . no
C22 C23 H23 122(2) . . . no
C24 C25 H253 118(3) . . . no
H251 C25 H253 107(5) . . . no
H252 C25 H253 100(5) . . . no
H251 C25 H252 103(5) . . . no
C24 C25 H251 113(4) . . . no
C24 C25 H252 115(3) . . . no

loop_
_geom_bond_atom_site_label_1
_geom_bond_atom_site_label_2
_geom_bond_distance
_geom_bond_site_symmetry_1
_geom_bond_site_symmetry_2
_geom_bond_publ_flag
Fe1 N1 1.961(3) . . yes
Fe1 N2 1.976(3) . . yes
Fe1 N3 1.967(3) . . yes
Fe1 N4 1.968(3) . . yes
Fe1 N5 1.975(3) . . yes
Fe1 N6 1.915(3) . . yes
Cl1 O4 1.418(5) . . yes
Cl1 O1 1.447(4) . . yes
Cl1 O2 1.436(4) . . yes
Cl1 O3 1.422(4) . . yes
Cl2 O8 1.418(3) . . yes
Cl2 O6 1.435(3) . . yes
Cl2 O7 1.420(2) . . yes
Cl2 O5 1.446(3) . . yes
Cl2' O6' 1.436(13) . . yes
Cl2' O5' 1.446(9) . . yes
Cl2' O7' 1.418(14) . . yes
Cl2' O8' 1.419(13) . . yes
N1 C6 1.507(5) . . yes
N1 C18 1.510(5) . . yes
N1 C17 1.502(5) . . yes
N2 C1 1.341(5) . . yes
N2 C5 1.340(5) . . yes
N3 C7 1.345(5) . . yes
N3 C11 1.340(5) . . yes
N4 C12 1.335(5) . . yes
N4 C16 1.344(5) . . yes
N5 C23 1.340(5) . . yes
N5 C19 1.336(5) . . yes
N6 C24 1.137(5) . . yes
C1 C2 1.386(5) . . no
C2 C3 1.371(5) . . no
C3 C4 1.391(5) . . no
C4 C5 1.381(5) . . no
C5 C6 1.516(5) . . no
C6 C7 1.510(5) . . no
C7 C8 1.383(5) . . no
C8 C9 1.381(6) . . no
C9 C10 1.375(8) . . no
C10 C11 1.386(6) . . no
C12 C13 1.391(5) . . no
C13 C14 1.377(7) . . no
C14 C15 1.373(7) . . no
C15 C16 1.395(5) . . no
C16 C17 1.493(5) . . no
C18 C19 1.497(5) . . no
C19 C20 1.398(5) . . no
C20 C21 1.371(7) . . no
C21 C22 1.378(7) . . no
C22 C23 1.392(5) . . no
C24 C25 1.441(5) . . no
C1 H1 .94(4) . . no
C2 H2 .90(4) . . no
C3 H3 .97(5) . . no
C4 H4 1.05(4) . . no
C6 H6 1.03(4) . . no
C8 H8 1.02(4) . . no
C9 H9 .94(5) . . no
C10 H10 .97(4) . . no
C11 H11 .98(4) . . no
C12 H12 .93(4) . . no
C13 H13 .96(6) . . no
C14 H14 .89(5) . . no
C15 H15 .96(4) . . no
C17 H172 .96(5) . . no
C17 H171 .99(4) . . no
C18 H181 .96(5) . . no
C18 H182 1.01(5) . . no
C20 H20 .93(4) . . no
C21 H21 .93(5) . . no
C22 H22 .94(4) . . no
C23 H23 .97(4) . . no
C25 H252 1.02(5) . . no
C25 H253 .96(6) . . no
C25 H251 .91(6) . . no

loop_
_geom_contact_atom_site_label_1
_geom_contact_atom_site_label_2
_geom_contact_distance
_geom_contact_site_symmetry_1
_geom_contact_site_symmetry_2
_geom_contact_publ_flag
Cl2 C11 3.585(4) . 4_455 no
Cl1 H9 3.12(5) . 1_455 no
Cl2 H8 3.14(4) . 3_656 no
Cl2 H172 3.05(5) . . no
Cl2 H11 2.79(4) . 4_455 no
Cl2' H253 3.06(6) . 4_455 no
O1 C1 3.379(5) . 4_454 no
O1 C25 3.393(5) . 2_545 no
O1 C24 3.153(5) . 4_454 no
O1 C25 3.186(6) . 4_454 no
O2 C25 3.400(6) . 4_454 no
O3 C25 3.405(6) . 2_545 no
O3 C24 3.323(5) . 2_545 no
O4 C17 3.330(5) . . no
O4 C15 3.417(7) . . no
O5 C4 3.352(5) . . no
O5 C8 3.385(5) . 3_656 no
O5 C18 3.144(5) . 3_656 no
O5 C6 3.133(5) . 3_656 no
O5' C24 2.996(12) . 4_455 no
O5' C25 3.023(14) . 4_455 no
O6 C2 3.180(5) . . no
O6 C17 3.192(5) . . no
O6 C15 3.319(5) . . no
O6 C4 3.357(5) . . no
O6 C3 3.260(5) . . no
O6 C11 3.224(5) . 4_455 no
O6 C16 3.130(5) . . no
O6 C5 3.358(5) . . no
O6 C1 3.211(5) . . no
O6 C10 3.094(6) . 4_455 no
O6' C25 3.205(15) . 4_455 no
O6' C18 3.350(13) . 3_656 no
O7 C24 3.343(5) . 4_455 no
O7 C21 3.347(5) . 1_556 no
O7 C25 3.329(6) . 4_455 no
O7' C2 3.418(15) . . no
O7' C3 3.250(16) . . no
O8 C25 3.398(6) . 4_455 no
O8 C8 3.298(7) . 3_656 no
O8 C24 3.317(5) . 4_455 no
O8' C3 3.381(15) . . no
O8' C18 3.355(14) . 3_656 no
O8' C4 2.991(15) . . no
O8' C6 3.179(13) . 3_656 no
O1 H9 2.81(5) . 1_455 no
O1 H1 2.47(4) . 4_454 no
O1 H252 2.42(5) . 2_545 no
O1 H251 2.88(6) . 4_454 no
O2 H181 2.61(5) . . no
O2 H3 2.63(4) . 3_656 no
O2 H251 2.58(6) . 4_454 no
O3 H23 2.58(4) . 2_545 no
O4 H181 2.90(5) . . no
O4 H171 2.59(5) . . no
O5 H8 2.84(4) . 3_656 no
O5 H182 2.52(4) . 3_656 no
O5 H6 2.38(4) . 3_656 no
O5' H8 2.62(4) . 3_656 no
O5' H253 2.45(6) . 4_455 no
O5' H11 2.48(4) . 4_455 no
O6 H11 2.70(4) . 4_455 no
O6 H172 2.52(5) . . no
O6 H10 2.39(4) . 4_455 no
O6' H182 2.46(4) . 3_656 no
O6' H253 2.59(6) . 4_455 no
O7 H21 2.66(5) . 1_556 no
O7 H11 2.80(4) . 4_455 no
O8 H8 2.36(4) . 3_656 no
O8 H253 2.78(5) . 4_455 no
O8 H11 2.58(4) . 4_455 no
O8 H15 2.89(4) . . no
O8' H172 2.52(5) . . no
O8' H182 2.84(4) . 3_656 no
O8' H6 2.32(4) . 3_656 no
N2 H172 2.95(5) . . no
N3 H182 2.87(4) . . no
N6 H11 2.81(4) . . no
N6 H1 2.73(4) . . no
N6 H23 2.62(4) . . no
N6 H12 2.64(4) . . no
C1 O6 3.211(5) . . no
C1 O1 3.379(5) . 4_555 no
C1 C21 3.385(5) . 4_555 no
C1 C20 3.577(5) . 4_555 no
C2 O6 3.180(5) . . no
C2 O7' 3.418(15) . . no
C3 C13 3.581(6) . 4_555 no
C3 C22 3.553(5) . 4_555 no
C3 C12 3.588(5) . 4_555 no
C3 O6 3.260(5) . . no
C3 O7' 3.250(16) . . no
C3 C23 3.529(5) . 4_555 no
C3 O8' 3.381(15) . . no
C4 O5 3.352(5) . . no
C4 O6 3.357(5) . . no
C4 O8' 2.991(15) . . no
C5 O6 3.358(5) . . no
C6 O5 3.133(5) . 3_656 no
C6 O8' 3.179(13) . 3_656 no
C8 O8 3.298(7) . 3_656 no
C8 O5 3.385(5) . 3_656 no
C10 O6 3.094(6) . 4_554 no
C11 O6 3.224(5) . 4_554 no
C11 Cl2 3.585(4) . 4_554 no
C12 C3 3.588(5) . 4_454 no
C13 C3 3.581(6) . 4_454 no
C15 O4 3.417(7) . . no
C15 O6 3.319(5) . . no
C16 O6 3.130(5) . . no
C17 O6 3.192(5) . . no
C17 O4 3.330(5) . . no
C18 O8' 3.355(14) . 3_656 no
C18 O5 3.144(5) . 3_656 no
C18 O6' 3.350(13) . 3_656 no
C20 C1 3.577(5) . 4_454 no
C21 O7 3.347(5) . 1_554 no
C21 C1 3.385(5) . 4_454 no
C22 C3 3.553(5) . 4_454 no
C23 C3 3.529(5) . 4_454 no
C24 O7 3.343(5) . 4_554 no
C24 O3 3.323(5) . 2_555 no
C24 O1 3.153(5) . 4_555 no
C24 O5' 2.996(12) . 4_554 no
C24 O8 3.317(5) . 4_554 no
C25 O6' 3.205(15) . 4_554 no
C25 O7 3.329(6) . 4_554 no
C25 O1 3.186(6) . 4_555 no
C25 O2 3.400(6) . 4_555 no
C25 O1 3.393(5) . 2_555 no
C25 O8 3.398(6) . 4_554 no
C25 O3 3.405(6) . 2_555 no
C25 O5' 3.023(14) . 4_554 no
C5 H172 2.53(5) . . no
C7 H182 2.46(4) . . no
C8 H253 3.06(5) . 2_645 no
C9 H253 2.93(5) . 2_645 no
C11 H21 2.80(5) . 4_555 no
C12 H3 2.87(5) . 4_454 no
C13 H3 2.83(5) . 4_454 no
C21 H14 3.04(5) . 4_554 no
C24 H1 3.08(4) . . no
C24 H23 3.01(4) . . no
C24 H12 2.97(4) . . no
H1 N6 2.73(4) . . no
H1 C24 3.08(4) . . no
H1 O1 2.47(4) . 4_555 no
H3 O2 2.63(4) . 3_656 no
H3 C12 2.87(5) . 4_555 no
H3 C13 2.83(5) . 4_555 no
H4 H6 2.53(5) . . no
H6 O5 2.38(4) . 3_656 no
H6 H8 2.49(5) . . no
H6 O8' 2.32(4) . 3_656 no
H6 H4 2.53(5) . . no
H8 O5 2.84(4) . 3_656 no
H8 O8 2.36(4) . 3_656 no
H8 O5' 2.62(4) . 3_656 no
H8 Cl2 3.14(4) . 3_656 no
H8 H6 2.49(5) . . no
H9 Cl1 3.12(5) . 1_655 no
H9 O1 2.81(5) . 1_655 no
H10 O6 2.39(4) . 4_554 no
H11 Cl2 2.79(4) . 4_554 no
H11 O6 2.70(4) . 4_554 no
H11 O7 2.80(4) . 4_554 no
H11 N6 2.81(4) . . no
H11 O8 2.58(4) . 4_554 no
H11 O5' 2.48(4) . 4_554 no
H12 N6 2.64(4) . . no
H12 C24 2.97(4) . . no
H14 C21 3.04(5) . 4_455 no
H15 H171 2.59(6) . . no
H15 O8 2.89(4) . . no
H20 H181 2.57(6) . . no
H21 O7 2.66(5) . 1_554 no
H21 C11 2.80(5) . 4_454 no
H23 C24 3.01(4) . . no
H23 N6 2.62(4) . . no
H23 O3 2.58(4) . 2_555 no
H171 O4 2.59(5) . . no
H171 H15 2.59(6) . . no
H171 H181 2.13(7) . . no
H172 O8' 2.52(5) . . no
H172 Cl2 3.05(5) . . no
H172 O6 2.52(5) . . no
H172 C5 2.53(5) . . no
H172 N2 2.95(5) . . no
H181 O4 2.90(5) . . no
H181 H20 2.57(6) . . no
H181 O2 2.61(5) . . no
H181 H171 2.13(7) . . no
H182 O8' 2.84(4) . 3_656 no
H182 C7 2.46(4) . . no
H182 O6' 2.46(4) . 3_656 no
H182 N3 2.87(4) . . no
H182 O5 2.52(4) . 3_656 no
H251 O1 2.88(6) . 4_555 no
H251 O2 2.58(6) . 4_555 no
H252 O1 2.42(5) . 2_555 no
H253 O6' 2.59(6) . 4_554 no
H253 Cl2' 3.06(6) . 4_554 no
H253 O5' 2.45(6) . 4_554 no
H253 C8 3.06(5) . 2_655 no
H253 C9 2.93(5) . 2_655 no
H253 O8 2.78(5) . 4_554 no

loop_
_geom_hbond_atom_site_label_D
_geom_hbond_atom_site_label_H
_geom_hbond_atom_site_label_A
_geom_hbond_distance_DH
_geom_hbond_distance_HA
_geom_hbond_distance_DA
_geom_hbond_angle_DHA
_geom_hbond_site_symmetry_A
_geom_hbond_publ_flag
C1 H1 O1 .94(4) 2.47(4) 3.379(5) 161(3) 4_555 yes
C6 H6 O5 1.03(4) 2.38(4) 3.133(5) 130(3) 3_656 yes
C8 H8 O8 1.02(4) 2.36(4) 3.298(7) 152(3) 3_656 yes
C10 H10 O6 .97(4) 2.39(4) 3.094(6) 129(3) 4_554 yes
C11 H11 O8 .98(4) 2.58(4) 3.542(7) 166(3) 4_554 yes
C23 H23 N6 .97(4) 2.62(4) 3.147(5) 114(3) . yes
C23 H23 O3 .97(4) 2.58(4) 3.423(5) 145(3) 2_555 yes
C17 H171 O4 .99(4) 2.59(5) 3.330(5) 132(3) . yes
C17 H172 O6 .96(5) 2.52(5) 3.192(5) 127(4) . yes
C18 H182 O5 1.01(5) 2.52(4) 3.144(5) 120(3) 3_656 yes
C25 H251 O2 .91(6) 2.58(6) 3.400(6) 150(5) 4_555 yes
C25 H252 O1 1.02(5) 2.42(5) 3.393(5) 159(4) 2_555 yes

loop_
_geom_torsion_atom_site_label_1
_geom_torsion_atom_site_label_2
_geom_torsion_atom_site_label_3
_geom_torsion_atom_site_label_4
_geom_torsion
_geom_torsion_site_symmetry_1
_geom_torsion_site_symmetry_2
_geom_torsion_site_symmetry_3
_geom_torsion_site_symmetry_4
_geom_torsion_publ_flag
N2 Fe1 N1 C6 -44.0(2) . . . . no
N2 Fe1 N1 C17 74.5(2) . . . . no
N2 Fe1 N1 C18 -161.9(2) . . . . no
N3 Fe1 N1 C6 44.0(2) . . . . no
N3 Fe1 N1 C17 162.5(2) . . . . no
N3 Fe1 N1 C18 -73.8(2) . . . . no
N4 Fe1 N1 C6 -134.8(2) . . . . no
N4 Fe1 N1 C17 -16.3(2) . . . . no
N4 Fe1 N1 C18 107.3(2) . . . . no
N5 Fe1 N1 C6 134.0(2) . . . . no
N5 Fe1 N1 C17 -107.5(2) . . . . no
N5 Fe1 N1 C18 16.2(2) . . . . no
N1 Fe1 N2 C1 -152.7(3) . . . . no
N1 Fe1 N2 C5 25.0(2) . . . . no
N3 Fe1 N2 C1 124.4(3) . . . . no
N3 Fe1 N2 C5 -57.9(2) . . . . no
N4 Fe1 N2 C1 -67.4(3) . . . . no
N4 Fe1 N2 C5 110.3(2) . . . . no
N6 Fe1 N2 C1 28.3(3) . . . . no
N6 Fe1 N2 C5 -154.0(2) . . . . no
N1 Fe1 N3 C7 -25.1(2) . . . . no
N1 Fe1 N3 C11 153.4(3) . . . . no
N2 Fe1 N3 C7 57.8(2) . . . . no
N2 Fe1 N3 C11 -123.7(3) . . . . no
N5 Fe1 N3 C7 -110.4(2) . . . . no
N5 Fe1 N3 C11 68.1(3) . . . . no
N6 Fe1 N3 C7 152.4(2) . . . . no
N6 Fe1 N3 C11 -29.1(3) . . . . no
N1 Fe1 N4 C12 -171.4(3) . . . . no
N1 Fe1 N4 C16 6.5(2) . . . . no
N2 Fe1 N4 C12 106.0(3) . . . . no
N2 Fe1 N4 C16 -76.1(3) . . . . no
N5 Fe1 N4 C12 -86.2(3) . . . . no
N5 Fe1 N4 C16 91.7(3) . . . . no
N6 Fe1 N4 C12 11.1(3) . . . . no
N6 Fe1 N4 C16 -171.1(2) . . . . no
N1 Fe1 N5 C19 -8.3(2) . . . . no
N1 Fe1 N5 C23 172.7(3) . . . . no
N3 Fe1 N5 C19 74.3(2) . . . . no
N3 Fe1 N5 C23 -104.7(3) . . . . no
N4 Fe1 N5 C19 -93.6(2) . . . . no
N4 Fe1 N5 C23 87.5(3) . . . . no
N6 Fe1 N5 C19 170.6(2) . . . . no
N6 Fe1 N5 C23 -8.4(3) . . . . no
Fe1 N1 C6 C5 55.8(3) . . . . no
Fe1 N1 C6 C7 -55.7(3) . . . . no
C17 N1 C6 C5 -60.0(4) . . . . no
C17 N1 C6 C7 -171.5(3) . . . . no
C18 N1 C6 C5 171.7(3) . . . . no
C18 N1 C6 C7 60.2(4) . . . . no
Fe1 N1 C17 C16 22.7(3) . . . . no
C6 N1 C17 C16 132.0(3) . . . . no
C18 N1 C17 C16 -99.6(3) . . . . no
Fe1 N1 C18 C19 -20.8(3) . . . . no
C6 N1 C18 C19 -129.8(3) . . . . no
C17 N1 C18 C19 101.4(3) . . . . no
Fe1 N2 C1 C2 178.8(2) . . . . no
C5 N2 C1 C2 1.3(5) . . . . no
Fe1 N2 C5 C4 -179.7(3) . . . . no
Fe1 N2 C5 C6 3.1(4) . . . . no
C1 N2 C5 C4 -1.7(5) . . . . no
C1 N2 C5 C6 -178.9(3) . . . . no
Fe1 N3 C7 C6 -3.0(4) . . . . no
Fe1 N3 C7 C8 -179.7(3) . . . . no
C11 N3 C7 C6 178.3(3) . . . . no
C11 N3 C7 C8 1.6(5) . . . . no
Fe1 N3 C11 C10 179.1(3) . . . . no
C7 N3 C11 C10 -2.5(5) . . . . no
Fe1 N4 C12 C13 178.3(3) . . . . no
C16 N4 C12 C13 .5(5) . . . . no
Fe1 N4 C16 C15 -177.7(3) . . . . no
Fe1 N4 C16 C17 5.6(4) . . . . no
C12 N4 C16 C15 .4(5) . . . . no
C12 N4 C16 C17 -176.3(3) . . . . no
Fe1 N5 C19 C18 -2.2(4) . . . . no
Fe1 N5 C19 C20 -178.9(3) . . . . no
C23 N5 C19 C18 176.8(3) . . . . no
C23 N5 C19 C20 .2(5) . . . . no
Fe1 N5 C23 C22 178.3(3) . . . . no
C19 N5 C23 C22 -.6(5) . . . . no
N2 C1 C2 C3 -.3(6) . . . . no
C1 C2 C3 C4 -.3(6) . . . . no
C2 C3 C4 C5 -.1(5) . . . . no
C3 C4 C5 N2 1.1(6) . . . . no
C3 C4 C5 C6 177.9(3) . . . . no
C4 C5 C6 C7 -106.3(4) . . . . no
N2 C5 C6 N1 -40.5(4) . . . . no
N2 C5 C6 C7 70.8(4) . . . . no
C4 C5 C6 N1 142.4(4) . . . . no
N1 C6 C7 N3 40.3(4) . . . . no
N1 C6 C7 C8 -143.0(4) . . . . no
C5 C6 C7 N3 -70.9(4) . . . . no
C5 C6 C7 C8 105.8(4) . . . . no
N3 C7 C8 C9 .6(6) . . . . no
C6 C7 C8 C9 -175.7(4) . . . . no
C7 C8 C9 C10 -1.9(6) . . . . no
C8 C9 C10 C11 1.0(6) . . . . no
C9 C10 C11 N3 1.2(6) . . . . no
N4 C12 C13 C14 -1.1(6) . . . . no
C12 C13 C14 C15 .9(6) . . . . no
C13 C14 C15 C16 -.2(6) . . . . no
C14 C15 C16 C17 176.0(4) . . . . no
C14 C15 C16 N4 -.5(6) . . . . no
C15 C16 C17 N1 164.4(3) . . . . no
N4 C16 C17 N1 -19.0(4) . . . . no
N1 C18 C19 C20 -167.9(3) . . . . no
N1 C18 C19 N5 15.4(4) . . . . no
N5 C19 C20 C21 1.1(6) . . . . no
C18 C19 C20 C21 -175.5(3) . . . . no
C19 C20 C21 C22 -1.8(6) . . . . no
C20 C21 C22 C23 1.3(6) . . . . no
C21 C22 C23 N5 -.1(6) . . . . no
